data_2220974
loop_
_publ_author_name
'Gallagher, John F.'
'Alley, Steven'
'Lough, Alan J.'

_publ_section_title 2-Ferrocenyl-<i>N</i>-(2-ferrocenylbenzoyl)-<i>N</i>-(4-methyl-2-pyridyl)benzamide
_journal_coeditor_code BG2237
_journal_issue 3
_journal_name_full 'Acta Crystallographica Section E'
_journal_page_first m332
_journal_page_last m333
_journal_paper_doi 10.1107/S1600536809006278
_journal_volume 65
_journal_year 2009
_chemical_formula_iupac '[Fe2 (C5 H5)2 (C30 H22 N2 O2)]'
_chemical_formula_moiety 'C40 H32 Fe2 N2 O2'
_chemical_formula_structural 'C40 H32 Fe2 N2 O2'
_chemical_formula_sum 'C40 H32 Fe2 N2 O2'
_chemical_formula_weight 684.38
_chemical_name_systematic
;
2-Ferrocenyl-<i>N</i>-(2-ferrocenylbenzoyl)-<i>N</i>-(4-methyl-2-
pyridyl)benzamide
;
_space_group_IT_number 2
_symmetry_cell_setting triclinic
_symmetry_space_group_name_Hall '-P 1'
_symmetry_space_group_name_H-M 'P -1'
_atom_sites_solution_hydrogens geom
_atom_sites_solution_primary direct
_atom_sites_solution_secondary difmap
_cell_angle_alpha 65.159(3)
_cell_angle_beta 62.696(3)
_cell_angle_gamma 81.580(3)
_cell_formula_units_Z 2
_cell_length_a 12.0861(7)
_cell_length_b 12.4935(8)
_cell_length_c 12.5028(8)
_cell_measurement_reflns_used 6725
_cell_measurement_temperature 150.0(10)
_cell_measurement_theta_max 27.48
_cell_measurement_theta_min 2.55
_cell_volume 1519.83(17)
_computing_cell_refinement 'DENZO-SMN (Otwinowski & Minor, 1997)'
_computing_data_collection 'KappaCCD Server Software (Nonius, 1997)'
_computing_data_reduction 'DENZO-SMN (Otwinowski & Minor, 1997)'
_computing_molecular_graphics 'PLATON (Spek, 2009)'
_computing_publication_material 'SHELXL97 (Sheldrick, 2008) and PREP8 (Ferguson, 1998)'
_computing_structure_refinement 'SHELXL97 (Sheldrick, 2008) and SORTX (McArdle, 1995)'
_computing_structure_solution 'SHELXS97 (Sheldrick, 2008)'
_diffrn_ambient_temperature 150.0(10)
_diffrn_measured_fraction_theta_full 0.987
_diffrn_measured_fraction_theta_max 0.987
_diffrn_measurement_device 'Nonius KappaCCD'
_diffrn_measurement_method '\f scans, and \w scans with \k offsets'
_diffrn_radiation_monochromator graphite
_diffrn_radiation_source 'fine-focus sealed X-ray tube'
_diffrn_radiation_type 'Molybdenum K\a'
_diffrn_radiation_wavelength 0.71073
_diffrn_reflns_av_R_equivalents 0.107
_diffrn_reflns_av_sigmaI/netI 0.162
_diffrn_reflns_limit_h_max 15
_diffrn_reflns_limit_h_min -15
_diffrn_reflns_limit_k_max 13
_diffrn_reflns_limit_k_min -16
_diffrn_reflns_limit_l_max 16
_diffrn_reflns_limit_l_min -16
_diffrn_reflns_number 10819
_diffrn_reflns_theta_full 27.46
_diffrn_reflns_theta_max 27.46
_diffrn_reflns_theta_min 2.69
_diffrn_standards_number 6725
_exptl_absorpt_coefficient_mu 0.995
_exptl_absorpt_correction_T_max 0.873
_exptl_absorpt_correction_T_min 0.811
_exptl_absorpt_correction_type multi-scan
_exptl_absorpt_process_details '(SORTAV; Blessing, 1995)'
_exptl_crystal_colour red
_exptl_crystal_density_diffrn 1.495
_exptl_crystal_description block
_exptl_crystal_F_000 708
_exptl_crystal_size_max 0.22
_exptl_crystal_size_mid 0.22
_exptl_crystal_size_min 0.14
_refine_diff_density_max 0.770
_refine_diff_density_min -0.872
_refine_ls_extinction_coef 0.0030(7)
_refine_ls_extinction_expression Fc^*^=kFc[1+0.001xFc^2^\l^3^/sin(2\q)]^-1/4^
_refine_ls_extinction_method 'SHELXL97 (Sheldrick, 2008)'
_refine_ls_goodness_of_fit_ref 0.946
_refine_ls_hydrogen_treatment constr
_refine_ls_matrix_type full
_refine_ls_number_parameters 417
_refine_ls_number_reflns 6865
_refine_ls_number_restraints 0
_refine_ls_restrained_S_all 0.946
_refine_ls_R_factor_all 0.1496
_refine_ls_R_factor_gt 0.0599
_refine_ls_shift/su_max 0.000
_refine_ls_shift/su_mean 0.000
_refine_ls_structure_factor_coef Fsqd
_refine_ls_weighting_details 'w=1/[\s^2^(Fo^2^)+(0.0548P)^2^] where P=(Fo^2^+2Fc^2^)/3'
_refine_ls_weighting_scheme calc
_refine_ls_wR_factor_gt 0.1197
_refine_ls_wR_factor_ref 0.1540
_reflns_number_gt 3530
_reflns_number_total 6865
_reflns_threshold_expression I>2\s(I)
_cod_data_source_file bg2237.cif
_cod_data_source_block I
_cod_depositor_comments
;
The following automatic conversions were performed:
'_symmetry_cell_setting' value 'Triclinic' changed to 'triclinic'
according to '/home/saulius/struct/CIF-dictionaries/cif_core.dic'
dictionary named 'cif_core.dic' version 2.4.1 from 2010-06-29.

Automatic conversion script
Id: cif_fix_enum 1527 2010-12-29 10:47:43Z saulius 

The following automatic conversions were performed:

'_symmetry_cell_setting' value 'Triclinic' changed to 'triclinic'
according to /home/saulius/struct/CIF-dictionaries/cif_core.dic
dictionary named 'cif_core.dic' version 2.4.1 from 2010-06-29.

Automatic conversion script
Id: cif_fix_values 1715 2011-07-08 13:25:40Z adriana 
;
_cod_original_cell_volume 1519.83(16)
_cod_database_code 2220974
_cod_database_fobs_code 2220974

loop_
_symmetry_equiv_pos_as_xyz
'x, y, z'
'-x, -y, -z'

loop_
_atom_site_type_symbol
_atom_site_label
_atom_site_fract_x
_atom_site_fract_y
_atom_site_fract_z
_atom_site_U_iso_or_equiv
_atom_site_adp_type
_atom_site_calc_flag
_atom_site_refinement_flags
_atom_site_occupancy
_atom_site_disorder_assembly
_atom_site_disorder_group
Fe Fe1 0.38802(6) 0.20628(6) 1.36143(6) 0.0257(2) Uani d . 1 . .
O O1 0.8865(3) 0.2456(3) 1.0313(3) 0.0413(9) Uani d . 1 . .
C C1 0.8036(4) 0.2902(4) 1.0009(4) 0.0267(10) Uani d . 1 . .
N N1 0.7691(3) 0.2461(3) 0.9319(3) 0.0222(8) Uani d . 1 . .
O O2 0.7368(3) 0.4272(2) 0.7970(3) 0.0269(7) Uani d . 1 . .
C C2 0.7216(4) 0.3217(4) 0.8421(4) 0.0218(10) Uani d . 1 . .
C C11A 0.5234(4) 0.2876(4) 1.1694(4) 0.0246(10) Uani d . 1 . .
C C12A 0.4007(4) 0.2944(4) 1.1760(4) 0.0258(10) Uani d . 1 . .
C C13A 0.3477(4) 0.1788(4) 1.2333(4) 0.0298(11) Uani d . 1 . .
C C14A 0.4342(4) 0.0979(4) 1.2652(4) 0.0294(11) Uani d . 1 . .
C C15A 0.5410(4) 0.1638(4) 1.2281(4) 0.0262(10) Uani d . 1 . .
C C21A 0.4104(5) 0.2759(4) 1.4716(4) 0.0334(11) Uani d . 1 . .
C C22A 0.2951(5) 0.3064(5) 1.4670(5) 0.0413(13) Uani d . 1 . .
C C23A 0.2237(5) 0.2030(5) 1.5185(5) 0.0436(14) Uani d . 1 . .
C C24A 0.2935(5) 0.1042(4) 1.5574(4) 0.0431(13) Uani d . 1 . .
C C25A 0.4084(5) 0.1506(4) 1.5293(4) 0.0370(12) Uani d . 1 . .
C C31A 0.6109(4) 0.3872(4) 1.1173(4) 0.0240(10) Uani d . 1 . .
C C32A 0.7384(4) 0.3898(4) 1.0371(4) 0.0218(10) Uani d . 1 . .
C C33A 0.8175(4) 0.4840(4) 0.9981(4) 0.0292(11) Uani d . 1 . .
C C34A 0.7710(4) 0.5758(4) 1.0373(4) 0.0311(11) Uani d . 1 . .
C C35A 0.6437(4) 0.5756(4) 1.1144(4) 0.0315(11) Uani d . 1 . .
C C36A 0.5655(4) 0.4834(4) 1.1526(4) 0.0261(10) Uani d . 1 . .
C C3 0.8172(4) 0.1348(4) 0.9253(4) 0.0220(10) Uani d . 1 . .
C C4 0.8075(4) 0.0369(4) 1.0373(4) 0.0245(10) Uani d . 1 . .
C C5 0.8552(4) -0.0678(4) 1.0271(4) 0.0234(10) Uani d . 1 . .
C C6 0.9085(4) -0.0681(4) 0.9013(5) 0.0294(11) Uani d . 1 . .
C C7 0.9117(4) 0.0326(4) 0.7980(4) 0.0320(11) Uani d . 1 . .
N N8 0.8687(3) 0.1363(3) 0.8062(3) 0.0249(8) Uani d . 1 . .
C C9 0.8491(4) -0.1758(4) 1.1449(5) 0.0343(12) Uani d . 1 . .
Fe Fe2 0.87164(6) 0.32188(6) 0.41312(6) 0.0268(2) Uani d . 1 . .
C C11B 0.7582(4) 0.3693(4) 0.5670(4) 0.0258(10) Uani d . 1 . .
C C12B 0.8869(4) 0.3777(4) 0.5378(4) 0.0277(10) Uani d . 1 . .
C C13B 0.9534(5) 0.4581(4) 0.4067(4) 0.0344(12) Uani d . 1 . .
C C14B 0.8681(5) 0.5003(4) 0.3509(5) 0.0371(12) Uani d . 1 . .
C C15B 0.7481(4) 0.4470(4) 0.4484(4) 0.0307(11) Uani d . 1 . .
C C21B 0.8314(5) 0.1487(4) 0.4675(5) 0.0463(14) Uani d . 1 . .
C C22B 0.9594(5) 0.1666(4) 0.4273(5) 0.0379(12) Uani d . 1 . .
C C23B 1.0115(4) 0.2511(4) 0.2970(5) 0.0340(12) Uani d . 1 . .
C C24B 0.9152(5) 0.2837(4) 0.2551(5) 0.0388(13) Uani d . 1 . .
C C25B 0.8035(5) 0.2207(5) 0.3618(6) 0.0441(14) Uani d . 1 . .
C C31B 0.6561(4) 0.2927(4) 0.6881(4) 0.0240(10) Uani d . 1 . .
C C32B 0.6445(4) 0.2603(4) 0.8159(4) 0.0215(10) Uani d . 1 . .
C C33B 0.5501(4) 0.1792(4) 0.9251(4) 0.0245(10) Uani d . 1 . .
C C34B 0.4630(4) 0.1321(4) 0.9116(4) 0.0276(10) Uani d . 1 . .
C C35B 0.4702(4) 0.1654(4) 0.7884(4) 0.0275(10) Uani d . 1 . .
C C36B 0.5650(4) 0.2440(4) 0.6797(4) 0.0276(11) Uani d . 1 . .
H H12A 0.3617 0.3651 1.1467 0.031 Uiso calc R 1 . .
H H13A 0.2678 0.1586 1.2479 0.036 Uiso calc R 1 . .
H H14A 0.4225 0.0142 1.3047 0.035 Uiso calc R 1 . .
H H15A 0.6128 0.1315 1.2400 0.031 Uiso calc R 1 . .
H H21A 0.4770 0.3292 1.4418 0.040 Uiso calc R 1 . .
H H22A 0.2702 0.3846 1.4341 0.050 Uiso calc R 1 . .
H H23A 0.1422 0.1990 1.5265 0.052 Uiso calc R 1 . .
H H24A 0.2677 0.0231 1.5949 0.052 Uiso calc R 1 . .
H H25A 0.4734 0.1054 1.5461 0.044 Uiso calc R 1 . .
H H33A 0.9042 0.4847 0.9440 0.035 Uiso calc R 1 . .
H H34A 0.8255 0.6387 1.0118 0.037 Uiso calc R 1 . .
H H35A 0.6109 0.6391 1.1406 0.038 Uiso calc R 1 . .
H H36A 0.4785 0.4849 1.2042 0.031 Uiso calc R 1 . .
H H4 0.7683 0.0417 1.1205 0.029 Uiso calc R 1 . .
H H6 0.9421 -0.1377 0.8883 0.035 Uiso calc R 1 . .
H H7 0.9468 0.0296 0.7141 0.038 Uiso calc R 1 . .
H H9A 0.8143 -0.1564 1.2220 0.052 Uiso calc R 1 . .
H H9B 0.9332 -0.2035 1.1288 0.052 Uiso calc R 1 . .
H H9C 0.7958 -0.2382 1.1609 0.052 Uiso calc R 1 . .
H H12B 0.9218 0.3357 0.5973 0.033 Uiso calc R 1 . .
H H13B 1.0399 0.4802 0.3633 0.041 Uiso calc R 1 . .
H H14B 0.8881 0.5548 0.2632 0.045 Uiso calc R 1 . .
H H15B 0.6738 0.4603 0.4375 0.037 Uiso calc R 1 . .
H H21B 0.7735 0.0967 0.5517 0.056 Uiso calc R 1 . .
H H22B 1.0027 0.1282 0.4792 0.045 Uiso calc R 1 . .
H H23B 1.0958 0.2812 0.2458 0.041 Uiso calc R 1 . .
H H24B 0.9244 0.3382 0.1706 0.047 Uiso calc R 1 . .
H H25B 0.7241 0.2258 0.3622 0.053 Uiso calc R 1 . .
H H33B 0.5455 0.1560 1.0098 0.029 Uiso calc R 1 . .
H H34B 0.3986 0.0772 0.9867 0.033 Uiso calc R 1 . .
H H35B 0.4100 0.1344 0.7784 0.033 Uiso calc R 1 . .
H H36B 0.5684 0.2659 0.5957 0.033 Uiso calc R 1 . .

loop_
_atom_site_aniso_label
_atom_site_aniso_U_11
_atom_site_aniso_U_22
_atom_site_aniso_U_33
_atom_site_aniso_U_12
_atom_site_aniso_U_13
_atom_site_aniso_U_23
Fe1 0.0273(4) 0.0268(4) 0.0221(4) 0.0010(3) -0.0087(3) -0.0113(3)
O1 0.043(2) 0.050(2) 0.062(2) 0.0242(18) -0.037(2) -0.041(2)
C1 0.025(2) 0.032(3) 0.023(2) -0.003(2) -0.007(2) -0.013(2)
N1 0.026(2) 0.024(2) 0.0210(19) 0.0063(16) -0.0123(18) -0.0124(16)
O2 0.0359(19) 0.0180(17) 0.0278(17) -0.0006(14) -0.0155(16) -0.0077(14)
C2 0.019(2) 0.026(3) 0.017(2) -0.002(2) -0.002(2) -0.011(2)
C11A 0.031(3) 0.021(2) 0.019(2) 0.000(2) -0.008(2) -0.009(2)
C12A 0.025(2) 0.034(3) 0.019(2) 0.004(2) -0.012(2) -0.010(2)
C13A 0.028(3) 0.034(3) 0.025(3) -0.004(2) -0.010(2) -0.011(2)
C14A 0.036(3) 0.026(3) 0.026(3) 0.000(2) -0.008(2) -0.015(2)
C15A 0.025(2) 0.027(3) 0.025(2) 0.008(2) -0.008(2) -0.015(2)
C21A 0.047(3) 0.031(3) 0.026(3) -0.005(2) -0.016(2) -0.012(2)
C22A 0.049(3) 0.041(3) 0.036(3) 0.014(3) -0.012(3) -0.028(3)
C23A 0.034(3) 0.065(4) 0.030(3) 0.001(3) -0.002(3) -0.031(3)
C24A 0.062(4) 0.029(3) 0.021(3) -0.014(3) -0.002(3) -0.008(2)
C25A 0.050(3) 0.041(3) 0.022(3) 0.003(3) -0.020(3) -0.010(2)
C31A 0.029(3) 0.022(2) 0.018(2) 0.005(2) -0.009(2) -0.009(2)
C32A 0.026(2) 0.021(2) 0.021(2) 0.0012(19) -0.011(2) -0.0094(19)
C33A 0.029(3) 0.033(3) 0.026(3) 0.001(2) -0.009(2) -0.016(2)
C34A 0.038(3) 0.023(3) 0.031(3) -0.003(2) -0.014(2) -0.010(2)
C35A 0.040(3) 0.025(3) 0.031(3) 0.012(2) -0.016(3) -0.016(2)
C36A 0.025(2) 0.025(3) 0.023(2) 0.004(2) -0.003(2) -0.012(2)
C3 0.023(2) 0.022(2) 0.028(3) 0.0018(19) -0.013(2) -0.015(2)
C4 0.028(3) 0.024(2) 0.023(2) 0.003(2) -0.011(2) -0.011(2)
C5 0.019(2) 0.028(3) 0.021(2) 0.0017(19) -0.007(2) -0.010(2)
C6 0.034(3) 0.024(2) 0.040(3) 0.011(2) -0.020(2) -0.020(2)
C7 0.037(3) 0.034(3) 0.021(2) 0.007(2) -0.007(2) -0.016(2)
N8 0.032(2) 0.023(2) 0.020(2) 0.0079(17) -0.0117(18) -0.0112(17)
C9 0.033(3) 0.029(3) 0.035(3) 0.006(2) -0.011(2) -0.012(2)
Fe2 0.0320(4) 0.0261(4) 0.0212(4) -0.0022(3) -0.0092(3) -0.0104(3)
C11B 0.031(3) 0.021(2) 0.024(2) -0.004(2) -0.009(2) -0.011(2)
C12B 0.035(3) 0.027(3) 0.022(2) -0.008(2) -0.009(2) -0.012(2)
C13B 0.038(3) 0.035(3) 0.026(3) -0.012(2) -0.005(2) -0.015(2)
C14B 0.060(4) 0.020(3) 0.021(3) -0.005(2) -0.009(3) -0.007(2)
C15B 0.041(3) 0.026(3) 0.025(3) 0.006(2) -0.013(2) -0.013(2)
C21B 0.058(4) 0.023(3) 0.042(3) -0.012(3) -0.006(3) -0.012(3)
C22B 0.049(3) 0.033(3) 0.038(3) 0.009(3) -0.024(3) -0.017(2)
C23B 0.033(3) 0.039(3) 0.026(3) 0.007(2) -0.010(2) -0.015(2)
C24B 0.058(4) 0.040(3) 0.038(3) 0.015(3) -0.027(3) -0.029(3)
C25B 0.039(3) 0.052(4) 0.062(4) 0.006(3) -0.025(3) -0.038(3)
C31B 0.028(3) 0.021(2) 0.028(2) 0.006(2) -0.014(2) -0.015(2)
C32B 0.024(2) 0.021(2) 0.020(2) 0.0021(19) -0.008(2) -0.0102(19)
C33B 0.029(3) 0.022(2) 0.023(2) 0.003(2) -0.011(2) -0.011(2)
C34B 0.024(2) 0.021(2) 0.033(3) 0.002(2) -0.008(2) -0.011(2)
C35B 0.022(2) 0.030(3) 0.035(3) 0.000(2) -0.011(2) -0.018(2)
C36B 0.029(3) 0.031(3) 0.029(3) 0.003(2) -0.016(2) -0.015(2)

loop_
_atom_type_symbol
_atom_type_description
_atom_type_scat_dispersion_real
_atom_type_scat_dispersion_imag
_atom_type_scat_source
C C 0.0033 0.0016 'International Tables Vol C Tables 4.2.6.8 and 6.1.1.4'
H H 0.0000 0.0000 'International Tables Vol C Tables 4.2.6.8 and 6.1.1.4'
N N 0.0061 0.0033 'International Tables Vol C Tables 4.2.6.8 and 6.1.1.4'
O O 0.0106 0.0060 'International Tables Vol C Tables 4.2.6.8 and 6.1.1.4'
Fe Fe 0.3463 0.8444 'International Tables Vol C Tables 4.2.6.8 and 6.1.1.4'

loop_
_geom_angle_atom_site_label_1
_geom_angle_atom_site_label_2
_geom_angle_atom_site_label_3
_geom_angle_site_symmetry_1
_geom_angle_site_symmetry_3
_geom_angle
_geom_angle_publ_flag
C15A Fe1 C14A . . 40.78(17) ?
C15A Fe1 C25A . . 107.92(19) ?
C14A Fe1 C25A . . 118.78(19) ?
C15A Fe1 C21A . . 118.95(19) ?
C14A Fe1 C21A . . 153.06(18) ?
C25A Fe1 C21A . . 40.83(18) ?
C15A Fe1 C13A . . 68.56(17) ?
C14A Fe1 C13A . . 40.78(16) ?
C25A Fe1 C13A . . 152.84(19) ?
C21A Fe1 C13A . . 164.92(18) ?
C15A Fe1 C24A . . 126.79(19) ?
C14A Fe1 C24A . . 107.23(19) ?
C25A Fe1 C24A . . 40.64(19) ?
C21A Fe1 C24A . . 68.8(2) ?
C13A Fe1 C24A . . 118.5(2) ?
C15A Fe1 C23A . . 165.2(2) ?
C14A Fe1 C23A . . 127.4(2) ?
C25A Fe1 C23A . . 68.0(2) ?
C21A Fe1 C23A . . 68.0(2) ?
C13A Fe1 C23A . . 108.17(19) ?
C24A Fe1 C23A . . 40.89(19) ?
C15A Fe1 C22A . . 153.4(2) ?
C14A Fe1 C22A . . 164.9(2) ?
C25A Fe1 C22A . . 67.9(2) ?
C21A Fe1 C22A . . 40.45(18) ?
C13A Fe1 C22A . . 127.43(19) ?
C24A Fe1 C22A . . 68.2(2) ?
C23A Fe1 C22A . . 39.9(2) ?
C15A Fe1 C12A . . 68.63(16) ?
C14A Fe1 C12A . . 68.43(18) ?
C25A Fe1 C12A . . 165.56(19) ?
C21A Fe1 C12A . . 127.45(18) ?
C13A Fe1 C12A . . 40.40(17) ?
C24A Fe1 C12A . . 152.6(2) ?
C23A Fe1 C12A . . 118.94(19) ?
C22A Fe1 C12A . . 108.50(19) ?
C15A Fe1 C11A . . 41.04(16) ?
C14A Fe1 C11A . . 68.86(18) ?
C25A Fe1 C11A . . 127.46(19) ?
C21A Fe1 C11A . . 107.71(18) ?
C13A Fe1 C11A . . 68.60(17) ?
C24A Fe1 C11A . . 165.06(19) ?
C23A Fe1 C11A . . 152.7(2) ?
C22A Fe1 C11A . . 119.2(2) ?
C12A Fe1 C11A . . 40.88(16) ?
O1 C1 N1 . . 119.3(4) ?
O1 C1 C32A . . 119.8(4) ?
N1 C1 C32A . . 120.9(3) ?
C1 N1 C2 . . 120.8(3) ?
C1 N1 C3 . . 117.2(3) ?
C2 N1 C3 . . 119.5(3) ?
O2 C2 N1 . . 121.6(4) ?
O2 C2 C32B . . 123.0(4) ?
N1 C2 C32B . . 115.2(4) ?
C15A C11A C12A . . 105.9(4) ?
C15A C11A C31A . . 127.2(4) ?
C12A C11A C31A . . 126.9(4) ?
C15A C11A Fe1 . . 67.7(2) ?
C12A C11A Fe1 . . 68.5(2) ?
C31A C11A Fe1 . . 126.8(3) ?
C13A C12A C11A . . 108.8(4) ?
C13A C12A Fe1 . . 69.5(2) ?
C11A C12A Fe1 . . 70.6(2) ?
C13A C12A H12A . . 125.6 ?
C11A C12A H12A . . 125.6 ?
Fe1 C12A H12A . . 125.9 ?
C12A C13A C14A . . 108.4(4) ?
C12A C13A Fe1 . . 70.2(2) ?
C14A C13A Fe1 . . 69.3(2) ?
C12A C13A H13A . . 125.8 ?
C14A C13A H13A . . 125.8 ?
Fe1 C13A H13A . . 126.3 ?
C15A C14A C13A . . 107.9(4) ?
C15A C14A Fe1 . . 69.5(2) ?
C13A C14A Fe1 . . 69.9(3) ?
C15A C14A H14A . . 126.0 ?
C13A C14A H14A . . 126.0 ?
Fe1 C14A H14A . . 126.2 ?
C14A C15A C11A . . 109.0(4) ?
C14A C15A Fe1 . . 69.7(2) ?
C11A C15A Fe1 . . 71.3(2) ?
C14A C15A H15A . . 125.5 ?
C11A C15A H15A . . 125.5 ?
Fe1 C15A H15A . . 125.1 ?
C22A C21A C25A . . 107.2(4) ?
C22A C21A Fe1 . . 70.1(3) ?
C25A C21A Fe1 . . 69.6(3) ?
C22A C21A H21A . . 126.4 ?
C25A C21A H21A . . 126.4 ?
Fe1 C21A H21A . . 125.5 ?
C23A C22A C21A . . 108.8(4) ?
C23A C22A Fe1 . . 70.0(3) ?
C21A C22A Fe1 . . 69.4(3) ?
C23A C22A H22A . . 125.6 ?
C21A C22A H22A . . 125.6 ?
Fe1 C22A H22A . . 126.5 ?
C22A C23A C24A . . 108.6(5) ?
C22A C23A Fe1 . . 70.1(3) ?
C24A C23A Fe1 . . 69.4(3) ?
C22A C23A H23A . . 125.7 ?
C24A C23A H23A . . 125.7 ?
Fe1 C23A H23A . . 126.4 ?
C25A C24A C23A . . 106.7(4) ?
C25A C24A Fe1 . . 69.5(3) ?
C23A C24A Fe1 . . 69.7(3) ?
C25A C24A H24A . . 126.7 ?
C23A C24A H24A . . 126.7 ?
Fe1 C24A H24A . . 125.8 ?
C24A C25A C21A . . 108.7(4) ?
C24A C25A Fe1 . . 69.9(3) ?
C21A C25A Fe1 . . 69.6(2) ?
C24A C25A H25A . . 125.6 ?
C21A C25A H25A . . 125.6 ?
Fe1 C25A H25A . . 126.5 ?
C32A C31A C36A . . 117.9(4) ?
C32A C31A C11A . . 123.4(4) ?
C36A C31A C11A . . 118.7(4) ?
C31A C32A C33A . . 120.2(4) ?
C31A C32A C1 . . 124.6(4) ?
C33A C32A C1 . . 114.7(4) ?
C34A C33A C32A . . 120.7(4) ?
C34A C33A H33A . . 119.6 ?
C32A C33A H33A . . 119.6 ?
C33A C34A C35A . . 119.5(4) ?
C33A C34A H34A . . 120.2 ?
C35A C34A H34A . . 120.2 ?
C36A C35A C34A . . 120.0(4) ?
C36A C35A H35A . . 120.0 ?
C34A C35A H35A . . 120.0 ?
C35A C36A C31A . . 121.6(4) ?
C35A C36A H36A . . 119.2 ?
C31A C36A H36A . . 119.2 ?
N8 C3 C4 . . 124.5(4) ?
N8 C3 N1 . . 114.2(4) ?
C4 C3 N1 . . 121.3(4) ?
C3 C4 C5 . . 119.6(4) ?
C4 C5 C6 . . 116.5(4) ?
C4 C5 C9 . . 121.7(4) ?
C6 C5 C9 . . 121.8(4) ?
C5 C6 C7 . . 119.2(4) ?
N8 C7 C6 . . 124.8(4) ?
C3 N8 C7 . . 115.3(4) ?
C5 C4 H4 . . 120.2 ?
C3 C4 H4 . . 120.2 ?
C7 C6 H6 . . 120.4 ?
C5 C6 H6 . . 120.4 ?
N8 C7 H7 . . 117.6 ?
C6 C7 H7 . . 117.6 ?
C5 C9 H9A . . 109.5 ?
C5 C9 H9B . . 109.5 ?
H9A C9 H9B . . 109.5 ?
C5 C9 H9C . . 109.5 ?
H9A C9 H9C . . 109.5 ?
H9B C9 H9C . . 109.5 ?
C14B Fe2 C23B . . 119.0(2) ?
C14B Fe2 C21B . . 163.9(2) ?
C23B Fe2 C21B . . 68.0(2) ?
C14B Fe2 C15B . . 40.80(18) ?
C23B Fe2 C15B . . 154.61(18) ?
C21B Fe2 C15B . . 127.2(2) ?
C14B Fe2 C25B . . 125.9(2) ?
C23B Fe2 C25B . . 68.6(2) ?
C21B Fe2 C25B . . 40.5(2) ?
C15B Fe2 C25B . . 108.59(19) ?
C14B Fe2 C12B . . 68.41(18) ?
C23B Fe2 C12B . . 124.29(18) ?
C21B Fe2 C12B . . 121.2(2) ?
C15B Fe2 C12B . . 68.65(18) ?
C25B Fe2 C12B . . 156.3(2) ?
C14B Fe2 C24B . . 107.0(2) ?
C23B Fe2 C24B . . 40.98(17) ?
C21B Fe2 C24B . . 67.9(2) ?
C15B Fe2 C24B . . 120.34(18) ?
C25B Fe2 C24B . . 40.5(2) ?
C12B Fe2 C24B . . 161.6(2) ?
C14B Fe2 C13B . . 40.79(18) ?
C23B Fe2 C13B . . 106.1(2) ?
C21B Fe2 C13B . . 154.7(2) ?
C15B Fe2 C13B . . 68.59(19) ?
C25B Fe2 C13B . . 162.5(2) ?
C12B Fe2 C13B . . 40.36(17) ?
C24B Fe2 C13B . . 124.8(2) ?
C14B Fe2 C22B . . 153.7(2) ?
C23B Fe2 C22B . . 40.25(18) ?
C21B Fe2 C22B . . 40.37(19) ?
C15B Fe2 C22B . . 164.1(2) ?
C25B Fe2 C22B . . 68.2(2) ?
C12B Fe2 C22B . . 107.68(18) ?
C24B Fe2 C22B . . 68.04(19) ?
C13B Fe2 C22B . . 119.3(2) ?
C14B Fe2 C11B . . 69.11(18) ?
C23B Fe2 C11B . . 162.10(17) ?
C21B Fe2 C11B . . 108.8(2) ?
C15B Fe2 C11B . . 41.21(16) ?
C25B Fe2 C11B . . 121.3(2) ?
C12B Fe2 C11B . . 40.97(17) ?
C24B Fe2 C11B . . 155.85(19) ?
C13B Fe2 C11B . . 68.81(18) ?
C22B Fe2 C11B . . 126.01(18) ?
C12B C11B C15B . . 106.2(4) ?
C12B C11B C31B . . 128.6(4) ?
C15B C11B C31B . . 125.1(4) ?
C12B C11B Fe2 . . 68.9(2) ?
C15B C11B Fe2 . . 68.7(2) ?
C31B C11B Fe2 . . 124.0(3) ?
C13B C12B C11B . . 109.2(4) ?
C13B C12B Fe2 . . 70.0(2) ?
C11B C12B Fe2 . . 70.1(2) ?
C13B C12B H12B . . 125.4 ?
C11B C12B H12B . . 125.4 ?
Fe2 C12B H12B . . 126.1 ?
C12B C13B C14B . . 107.9(4) ?
C12B C13B Fe2 . . 69.7(2) ?
C14B C13B Fe2 . . 69.0(3) ?
C12B C13B H13B . . 126.0 ?
C14B C13B H13B . . 126.0 ?
Fe2 C13B H13B . . 126.9 ?
C15B C14B C13B . . 108.3(4) ?
C15B C14B Fe2 . . 70.0(3) ?
C13B C14B Fe2 . . 70.2(3) ?
C15B C14B H14B . . 125.8 ?
C13B C14B H14B . . 125.8 ?
Fe2 C14B H14B . . 125.6 ?
C14B C15B C11B . . 108.3(4) ?
C14B C15B Fe2 . . 69.2(3) ?
C11B C15B Fe2 . . 70.1(2) ?
C14B C15B H15B . . 125.9 ?
C11B C15B H15B . . 125.9 ?
Fe2 C15B H15B . . 126.4 ?
C22B C21B C25B . . 108.7(5) ?
C22B C21B Fe2 . . 70.3(3) ?
C25B C21B Fe2 . . 69.9(3) ?
C22B C21B H21B . . 125.6 ?
C25B C21B H21B . . 125.6 ?
Fe2 C21B H21B . . 125.8 ?
C23B C22B C21B . . 108.0(4) ?
C23B C22B Fe2 . . 69.3(3) ?
C21B C22B Fe2 . . 69.3(3) ?
C23B C22B H22B . . 126.0 ?
C21B C22B H22B . . 126.0 ?
Fe2 C22B H22B . . 126.9 ?
C22B C23B C24B . . 107.9(4) ?
C22B C23B Fe2 . . 70.5(3) ?
C24B C23B Fe2 . . 69.8(3) ?
C22B C23B H23B . . 126.1 ?
C24B C23B H23B . . 126.1 ?
Fe2 C23B H23B . . 125.2 ?
C25B C24B C23B . . 107.9(4) ?
C25B C24B Fe2 . . 69.7(3) ?
C23B C24B Fe2 . . 69.2(3) ?
C25B C24B H24B . . 126.1 ?
C23B C24B H24B . . 126.1 ?
Fe2 C24B H24B . . 126.7 ?
C21B C25B C24B . . 107.6(4) ?
C21B C25B Fe2 . . 69.7(3) ?
C24B C25B Fe2 . . 69.8(3) ?
C21B C25B H25B . . 126.2 ?
C24B C25B H25B . . 126.2 ?
Fe2 C25B H25B . . 125.9 ?
C36B C31B C32B . . 116.4(4) ?
C36B C31B C11B . . 119.2(4) ?
C32B C31B C11B . . 124.4(4) ?
C33B C32B C31B . . 120.6(4) ?
C33B C32B C2 . . 116.9(4) ?
C31B C32B C2 . . 122.1(4) ?
C34B C33B C32B . . 120.8(4) ?
C34B C33B H33B . . 119.6 ?
C32B C33B H33B . . 119.6 ?
C35B C34B C33B . . 119.5(4) ?
C35B C34B H34B . . 120.2 ?
C33B C34B H34B . . 120.2 ?
C34B C35B C36B . . 119.9(4) ?
C34B C35B H35B . . 120.1 ?
C36B C35B H35B . . 120.1 ?
C35B C36B C31B . . 122.7(4) ?
C35B C36B H36B . . 118.6 ?
C31B C36B H36B . . 118.6 ?

loop_
_geom_bond_atom_site_label_1
_geom_bond_atom_site_label_2
_geom_bond_site_symmetry_2
_geom_bond_distance
_geom_bond_publ_flag
Fe1 C11A . 2.075(4) ?
Fe1 C12A . 2.046(4) ?
Fe1 C13A . 2.037(4) ?
Fe1 C14A . 2.030(4) ?
Fe1 C15A . 2.027(4) ?
Fe1 C21A . 2.036(4) ?
Fe1 C22A . 2.046(5) ?
Fe1 C23A . 2.045(5) ?
Fe1 C24A . 2.042(5) ?
Fe1 C25A . 2.036(4) ?
O1 C1 . 1.211(4) ?
O2 C2 . 1.200(5) ?
N1 C1 . 1.422(5) ?
N1 C2 . 1.422(5) ?
N1 C3 . 1.446(5) ?
C1 C32A . 1.494(6) ?
C2 C32B . 1.504(6) ?
C11A C12A . 1.439(6) ?
C11A C15A . 1.439(6) ?
C11A C31A . 1.471(6) ?
C12A C13A . 1.410(6) ?
C13A C14A . 1.417(6) ?
C14A C15A . 1.413(6) ?
C21A C22A . 1.411(6) ?
C21A C25A . 1.420(6) ?
C22A C23A . 1.395(7) ?
C23A C24A . 1.428(7) ?
C24A C25A . 1.416(7) ?
C31A C32A . 1.397(6) ?
C31A C36A . 1.405(6) ?
C32A C33A . 1.399(6) ?
C33A C34A . 1.379(6) ?
C34A C35A . 1.391(6) ?
C35A C36A . 1.375(6) ?
C3 N8 . 1.318(5) ?
C3 C4 . 1.386(5) ?
C4 C5 . 1.382(6) ?
C5 C6 . 1.401(6) ?
C5 C9 . 1.503(6) ?
C6 C7 . 1.362(6) ?
C7 N8 . 1.352(5) ?
Fe2 C11B . 2.057(4) ?
Fe2 C12B . 2.041(4) ?
Fe2 C13B . 2.045(5) ?
Fe2 C14B . 2.030(4) ?
Fe2 C15B . 2.039(4) ?
Fe2 C21B . 2.037(5) ?
Fe2 C22B . 2.050(5) ?
Fe2 C23B . 2.034(5) ?
Fe2 C24B . 2.042(5) ?
Fe2 C25B . 2.040(5) ?
C11B C12B . 1.434(6) ?
C11B C15B . 1.442(6) ?
C11B C31B . 1.464(6) ?
C12B C13B . 1.409(6) ?
C13B C14B . 1.420(6) ?
C14B C15B . 1.418(6) ?
C21B C22B . 1.411(7) ?
C21B C25B . 1.411(7) ?
C22B C23B . 1.405(6) ?
C23B C24B . 1.427(6) ?
C24B C25B . 1.413(7) ?
C31B C32B . 1.416(5) ?
C31B C36B . 1.397(6) ?
C32B C33B . 1.392(6) ?
C33B C34B . 1.383(6) ?
C34B C35B . 1.379(6) ?
C35B C36B . 1.380(6) ?
C12A H12A . 0.9500 ?
C13A H13A . 0.9500 ?
C14A H14A . 0.9500 ?
C15A H15A . 0.9500 ?
C21A H21A . 0.9500 ?
C22A H22A . 0.9500 ?
C23A H23A . 0.9500 ?
C24A H24A . 0.9500 ?
C25A H25A . 0.9500 ?
C33A H33A . 0.9500 ?
C34A H34A . 0.9500 ?
C35A H35A . 0.9500 ?
C36A H36A . 0.9500 ?
C4 H4 . 0.9500 ?
C6 H6 . 0.9500 ?
C7 H7 . 0.9500 ?
C9 H9A . 0.9800 ?
C9 H9B . 0.9800 ?
C9 H9C . 0.9800 ?
C12B H12B . 0.9500 ?
C13B H13B . 0.9500 ?
C14B H14B . 0.9500 ?
C15B H15B . 0.9500 ?
C21B H21B . 0.9500 ?
C22B H22B . 0.9500 ?
C23B H23B . 0.9500 ?
C24B H24B . 0.9500 ?
C25B H25B . 0.9500 ?
C33B H33B . 0.9500 ?
C34B H34B . 0.9500 ?
C35B H35B . 0.9500 ?
C36B H36B . 0.9500 ?

loop_
_geom_hbond_atom_site_label_D
_geom_hbond_atom_site_label_H
_geom_hbond_atom_site_label_A
_geom_hbond_site_symmetry_A
_geom_hbond_distance_DH
_geom_hbond_distance_HA
_geom_hbond_distance_DA
_geom_hbond_angle_DHA
_geom_hbond_publ_flag
C9 H9B O1 2_757 0.98 2.36 3.188(6) 142 yes
C13B H13B O2 2_766 0.95 2.58 3.510(6) 167 yes
C33B H33B Cg1 1_555 0.95 2.58 3.387(5) 144 yes
C35A H35A Cg2 2_667 0.95 2.61 3.489(6) 154 yes

loop_
_geom_torsion_atom_site_label_1
_geom_torsion_atom_site_label_2
_geom_torsion_atom_site_label_3
_geom_torsion_atom_site_label_4
_geom_torsion_site_symmetry_1
_geom_torsion_site_symmetry_2
_geom_torsion_site_symmetry_3
_geom_torsion_site_symmetry_4
_geom_torsion
_geom_torsion_publ_flag
O1 C1 N1 C2 . . . . -149.6(4) ?
C32A C1 N1 C2 . . . . 30.9(6) ?
O1 C1 N1 C3 . . . . 12.4(6) ?
C32A C1 N1 C3 . . . . -167.1(4) ?
C1 N1 C2 O2 . . . . 18.5(6) ?
C3 N1 C2 O2 . . . . -143.1(4) ?
C1 N1 C2 C32B . . . . -157.5(4) ?
C3 N1 C2 C32B . . . . 40.9(5) ?
C14A Fe1 C11A C15A . . . . -37.6(2) ?
C25A Fe1 C11A C15A . . . . 73.1(3) ?
C21A Fe1 C11A C15A . . . . 114.0(3) ?
C13A Fe1 C11A C15A . . . . -81.5(3) ?
C24A Fe1 C11A C15A . . . . 39.9(8) ?
C23A Fe1 C11A C15A . . . . -169.8(4) ?
C22A Fe1 C11A C15A . . . . 156.6(3) ?
C12A Fe1 C11A C15A . . . . -118.6(4) ?
C15A Fe1 C11A C12A . . . . 118.6(4) ?
C14A Fe1 C11A C12A . . . . 81.1(3) ?
C25A Fe1 C11A C12A . . . . -168.2(3) ?
C21A Fe1 C11A C12A . . . . -127.3(3) ?
C13A Fe1 C11A C12A . . . . 37.1(2) ?
C24A Fe1 C11A C12A . . . . 158.5(7) ?
C23A Fe1 C11A C12A . . . . -51.2(5) ?
C22A Fe1 C11A C12A . . . . -84.8(3) ?
C15A Fe1 C11A C31A . . . . -120.6(4) ?
C14A Fe1 C11A C31A . . . . -158.2(4) ?
C25A Fe1 C11A C31A . . . . -47.5(4) ?
C21A Fe1 C11A C31A . . . . -6.6(4) ?
C13A Fe1 C11A C31A . . . . 157.9(4) ?
C24A Fe1 C11A C31A . . . . -80.7(8) ?
C23A Fe1 C11A C31A . . . . 69.6(6) ?
C22A Fe1 C11A C31A . . . . 36.0(4) ?
C12A Fe1 C11A C31A . . . . 120.7(4) ?
C15A C11A C12A C13A . . . . -1.6(5) ?
C31A C11A C12A C13A . . . . -179.7(4) ?
Fe1 C11A C12A C13A . . . . -59.1(3) ?
C15A C11A C12A Fe1 . . . . 57.6(3) ?
C31A C11A C12A Fe1 . . . . -120.6(4) ?
C15A Fe1 C12A C13A . . . . 81.6(3) ?
C14A Fe1 C12A C13A . . . . 37.6(3) ?
C25A Fe1 C12A C13A . . . . 160.4(7) ?
C21A Fe1 C12A C13A . . . . -167.6(3) ?
C24A Fe1 C12A C13A . . . . -48.3(5) ?
C23A Fe1 C12A C13A . . . . -84.3(3) ?
C22A Fe1 C12A C13A . . . . -126.6(3) ?
C11A Fe1 C12A C13A . . . . 119.8(4) ?
C15A Fe1 C12A C11A . . . . -38.2(2) ?
C14A Fe1 C12A C11A . . . . -82.2(3) ?
C25A Fe1 C12A C11A . . . . 40.6(8) ?
C21A Fe1 C12A C11A . . . . 72.6(3) ?
C13A Fe1 C12A C11A . . . . -119.8(4) ?
C24A Fe1 C12A C11A . . . . -168.2(4) ?
C23A Fe1 C12A C11A . . . . 155.9(3) ?
C22A Fe1 C12A C11A . . . . 113.6(3) ?
C11A C12A C13A C14A . . . . 0.9(5) ?
Fe1 C12A C13A C14A . . . . -59.0(3) ?
C11A C12A C13A Fe1 . . . . 59.9(3) ?
C15A Fe1 C13A C12A . . . . -81.8(3) ?
C14A Fe1 C13A C12A . . . . -119.6(4) ?
C25A Fe1 C13A C12A . . . . -169.4(4) ?
C21A Fe1 C13A C12A . . . . 41.0(8) ?
C24A Fe1 C13A C12A . . . . 156.9(3) ?
C23A Fe1 C13A C12A . . . . 113.6(3) ?
C22A Fe1 C13A C12A . . . . 73.6(3) ?
C11A Fe1 C13A C12A . . . . -37.6(2) ?
C15A Fe1 C13A C14A . . . . 37.8(3) ?
C25A Fe1 C13A C14A . . . . -49.8(5) ?
C21A Fe1 C13A C14A . . . . 160.6(7) ?
C24A Fe1 C13A C14A . . . . -83.5(3) ?
C23A Fe1 C13A C14A . . . . -126.8(3) ?
C22A Fe1 C13A C14A . . . . -166.8(3) ?
C12A Fe1 C13A C14A . . . . 119.6(4) ?
C11A Fe1 C13A C14A . . . . 82.0(3) ?
C12A C13A C14A C15A . . . . 0.2(5) ?
Fe1 C13A C14A C15A . . . . -59.3(3) ?
C12A C13A C14A Fe1 . . . . 59.5(3) ?
C25A Fe1 C14A C15A . . . . -84.3(3) ?
C21A Fe1 C14A C15A . . . . -49.8(5) ?
C13A Fe1 C14A C15A . . . . 119.2(4) ?
C24A Fe1 C14A C15A . . . . -126.9(3) ?
C23A Fe1 C14A C15A . . . . -167.5(3) ?
C22A Fe1 C14A C15A . . . . 163.0(7) ?
C12A Fe1 C14A C15A . . . . 81.9(3) ?
C11A Fe1 C14A C15A . . . . 37.8(2) ?
C15A Fe1 C14A C13A . . . . -119.2(4) ?
C25A Fe1 C14A C13A . . . . 156.5(3) ?
C21A Fe1 C14A C13A . . . . -169.0(4) ?
C24A Fe1 C14A C13A . . . . 113.9(3) ?
C23A Fe1 C14A C13A . . . . 73.4(3) ?
C22A Fe1 C14A C13A . . . . 43.8(8) ?
C12A Fe1 C14A C13A . . . . -37.3(3) ?
C11A Fe1 C14A C13A . . . . -81.3(3) ?
C13A C14A C15A C11A . . . . -1.2(5) ?
Fe1 C14A C15A C11A . . . . -60.8(3) ?
C13A C14A C15A Fe1 . . . . 59.5(3) ?
C12A C11A C15A C14A . . . . 1.7(5) ?
C31A C11A C15A C14A . . . . 179.9(4) ?
Fe1 C11A C15A C14A . . . . 59.8(3) ?
C12A C11A C15A Fe1 . . . . -58.1(3) ?
C31A C11A C15A Fe1 . . . . 120.1(4) ?
C25A Fe1 C15A C14A . . . . 113.6(3) ?
C21A Fe1 C15A C14A . . . . 156.7(3) ?
C13A Fe1 C15A C14A . . . . -37.8(3) ?
C24A Fe1 C15A C14A . . . . 72.5(3) ?
C23A Fe1 C15A C14A . . . . 42.2(8) ?
C22A Fe1 C15A C14A . . . . -170.2(4) ?
C12A Fe1 C15A C14A . . . . -81.3(3) ?
C11A Fe1 C15A C14A . . . . -119.4(4) ?
C14A Fe1 C15A C11A . . . . 119.4(4) ?
C25A Fe1 C15A C11A . . . . -127.0(3) ?
C21A Fe1 C15A C11A . . . . -83.9(3) ?
C13A Fe1 C15A C11A . . . . 81.6(3) ?
C24A Fe1 C15A C11A . . . . -168.1(3) ?
C23A Fe1 C15A C11A . . . . 161.6(7) ?
C22A Fe1 C15A C11A . . . . -50.8(5) ?
C12A Fe1 C15A C11A . . . . 38.1(2) ?
C15A Fe1 C21A C22A . . . . 157.8(3) ?
C14A Fe1 C21A C22A . . . . -167.4(4) ?
C25A Fe1 C21A C22A . . . . -118.1(4) ?
C13A Fe1 C21A C22A . . . . 41.3(8) ?
C24A Fe1 C21A C22A . . . . -80.9(3) ?
C23A Fe1 C21A C22A . . . . -36.7(3) ?
C12A Fe1 C21A C22A . . . . 73.6(4) ?
C11A Fe1 C21A C22A . . . . 114.6(3) ?
C15A Fe1 C21A C25A . . . . -84.1(3) ?
C14A Fe1 C21A C25A . . . . -49.3(6) ?
C13A Fe1 C21A C25A . . . . 159.3(7) ?
C24A Fe1 C21A C25A . . . . 37.2(3) ?
C23A Fe1 C21A C25A . . . . 81.3(3) ?
C22A Fe1 C21A C25A . . . . 118.1(4) ?
C12A Fe1 C21A C25A . . . . -168.3(3) ?
C11A Fe1 C21A C25A . . . . -127.4(3) ?
C25A C21A C22A C23A . . . . -0.8(5) ?
Fe1 C21A C22A C23A . . . . 59.1(3) ?
C25A C21A C22A Fe1 . . . . -60.0(3) ?
C15A Fe1 C22A C23A . . . . -167.7(4) ?
C14A Fe1 C22A C23A . . . . 37.6(9) ?
C25A Fe1 C22A C23A . . . . -81.6(3) ?
C21A Fe1 C22A C23A . . . . -120.2(4) ?
C13A Fe1 C22A C23A . . . . 72.3(4) ?
C24A Fe1 C22A C23A . . . . -37.7(3) ?
C12A Fe1 C22A C23A . . . . 113.3(3) ?
C11A Fe1 C22A C23A . . . . 156.7(3) ?
C15A Fe1 C22A C21A . . . . -47.5(5) ?
C14A Fe1 C22A C21A . . . . 157.8(7) ?
C25A Fe1 C22A C21A . . . . 38.5(3) ?
C13A Fe1 C22A C21A . . . . -167.5(3) ?
C24A Fe1 C22A C21A . . . . 82.5(3) ?
C23A Fe1 C22A C21A . . . . 120.2(4) ?
C12A Fe1 C22A C21A . . . . -126.6(3) ?
C11A Fe1 C22A C21A . . . . -83.2(3) ?
C21A C22A C23A C24A . . . . 0.2(6) ?
Fe1 C22A C23A C24A . . . . 58.9(3) ?
C21A C22A C23A Fe1 . . . . -58.8(3) ?
C15A Fe1 C23A C22A . . . . 158.0(6) ?
C14A Fe1 C23A C22A . . . . -168.4(3) ?
C25A Fe1 C23A C22A . . . . 81.4(3) ?
C21A Fe1 C23A C22A . . . . 37.2(3) ?
C13A Fe1 C23A C22A . . . . -127.2(3) ?
C24A Fe1 C23A C22A . . . . 119.9(4) ?
C12A Fe1 C23A C22A . . . . -84.5(3) ?
C11A Fe1 C23A C22A . . . . -48.8(5) ?
C15A Fe1 C23A C24A . . . . 38.1(8) ?
C14A Fe1 C23A C24A . . . . 71.7(3) ?
C25A Fe1 C23A C24A . . . . -38.5(3) ?
C21A Fe1 C23A C24A . . . . -82.7(3) ?
C13A Fe1 C23A C24A . . . . 112.9(3) ?
C22A Fe1 C23A C24A . . . . -119.9(4) ?
C12A Fe1 C23A C24A . . . . 155.6(3) ?
C11A Fe1 C23A C24A . . . . -168.7(4) ?
C22A C23A C24A C25A . . . . 0.6(5) ?
Fe1 C23A C24A C25A . . . . 59.9(3) ?
C22A C23A C24A Fe1 . . . . -59.3(3) ?
C15A Fe1 C24A C25A . . . . 73.7(3) ?
C14A Fe1 C24A C25A . . . . 114.4(3) ?
C21A Fe1 C24A C25A . . . . -37.4(3) ?
C13A Fe1 C24A C25A . . . . 157.2(3) ?
C23A Fe1 C24A C25A . . . . -117.7(4) ?
C22A Fe1 C24A C25A . . . . -81.0(3) ?
C12A Fe1 C24A C25A . . . . -169.4(4) ?
C11A Fe1 C24A C25A . . . . 41.9(8) ?
C15A Fe1 C24A C23A . . . . -168.6(3) ?
C14A Fe1 C24A C23A . . . . -127.9(3) ?
C25A Fe1 C24A C23A . . . . 117.7(4) ?
C21A Fe1 C24A C23A . . . . 80.4(3) ?
C13A Fe1 C24A C23A . . . . -85.1(3) ?
C22A Fe1 C24A C23A . . . . 36.8(3) ?
C12A Fe1 C24A C23A . . . . -51.7(5) ?
C11A Fe1 C24A C23A . . . . 159.7(6) ?
C23A C24A C25A C21A . . . . -1.1(5) ?
Fe1 C24A C25A C21A . . . . 58.9(3) ?
C23A C24A C25A Fe1 . . . . -60.0(3) ?
C22A C21A C25A C24A . . . . 1.2(5) ?
Fe1 C21A C25A C24A . . . . -59.1(3) ?
C22A C21A C25A Fe1 . . . . 60.3(3) ?
C15A Fe1 C25A C24A . . . . -126.1(3) ?
C14A Fe1 C25A C24A . . . . -83.1(3) ?
C21A Fe1 C25A C24A . . . . 120.0(4) ?
C13A Fe1 C25A C24A . . . . -48.3(5) ?
C23A Fe1 C25A C24A . . . . 38.7(3) ?
C22A Fe1 C25A C24A . . . . 81.9(3) ?
C12A Fe1 C25A C24A . . . . 160.1(7) ?
C11A Fe1 C25A C24A . . . . -167.5(3) ?
C15A Fe1 C25A C21A . . . . 113.8(3) ?
C14A Fe1 C25A C21A . . . . 156.9(3) ?
C13A Fe1 C25A C21A . . . . -168.4(4) ?
C24A Fe1 C25A C21A . . . . -120.0(4) ?
C23A Fe1 C25A C21A . . . . -81.4(3) ?
C22A Fe1 C25A C21A . . . . -38.2(3) ?
C12A Fe1 C25A C21A . . . . 40.1(9) ?
C11A Fe1 C25A C21A . . . . 72.5(3) ?
C15A C11A C31A C32A . . . . 45.1(6) ?
C12A C11A C31A C32A . . . . -137.1(4) ?
Fe1 C11A C31A C32A . . . . 133.5(4) ?
C15A C11A C31A C36A . . . . -132.9(4) ?
C12A C11A C31A C36A . . . . 44.8(6) ?
Fe1 C11A C31A C36A . . . . -44.5(5) ?
C36A C31A C32A C33A . . . . 2.2(6) ?
C11A C31A C32A C33A . . . . -175.8(4) ?
C36A C31A C32A C1 . . . . 174.0(4) ?
C11A C31A C32A C1 . . . . -4.1(6) ?
O1 C1 C32A C31A . . . . -119.4(5) ?
N1 C1 C32A C31A . . . . 60.1(6) ?
O1 C1 C32A C33A . . . . 52.7(6) ?
N1 C1 C32A C33A . . . . -127.8(4) ?
C31A C32A C33A C34A . . . . -0.4(6) ?
C1 C32A C33A C34A . . . . -173.0(4) ?
C32A C33A C34A C35A . . . . -1.2(6) ?
C33A C34A C35A C36A . . . . 1.0(6) ?
C34A C35A C36A C31A . . . . 0.9(6) ?
C32A C31A C36A C35A . . . . -2.5(6) ?
C11A C31A C36A C35A . . . . 175.6(4) ?
C1 N1 C3 N8 . . . . -130.6(4) ?
C2 N1 C3 N8 . . . . 31.6(5) ?
C1 N1 C3 C4 . . . . 49.7(5) ?
C2 N1 C3 C4 . . . . -148.0(4) ?
N8 C3 C4 C5 . . . . 0.7(6) ?
N1 C3 C4 C5 . . . . -179.6(4) ?
C3 C4 C5 C6 . . . . -1.6(6) ?
C3 C4 C5 C9 . . . . 178.9(4) ?
C4 C5 C6 C7 . . . . 0.7(6) ?
C9 C5 C6 C7 . . . . -179.8(4) ?
C5 C6 C7 N8 . . . . 1.3(7) ?
C4 C3 N8 C7 . . . . 1.2(6) ?
N1 C3 N8 C7 . . . . -178.5(4) ?
C6 C7 N8 C3 . . . . -2.2(7) ?
C14B Fe2 C11B C12B . . . . -80.7(3) ?
C23B Fe2 C11B C12B . . . . 39.7(7) ?
C21B Fe2 C11B C12B . . . . 116.3(3) ?
C15B Fe2 C11B C12B . . . . -118.2(4) ?
C25B Fe2 C11B C12B . . . . 159.2(3) ?
C24B Fe2 C11B C12B . . . . -165.9(4) ?
C13B Fe2 C11B C12B . . . . -36.9(3) ?
C22B Fe2 C11B C12B . . . . 74.7(3) ?
C14B Fe2 C11B C15B . . . . 37.4(3) ?
C23B Fe2 C11B C15B . . . . 157.8(6) ?
C21B Fe2 C11B C15B . . . . -125.5(3) ?
C25B Fe2 C11B C15B . . . . -82.7(3) ?
C12B Fe2 C11B C15B . . . . 118.2(4) ?
C24B Fe2 C11B C15B . . . . -47.7(6) ?
C13B Fe2 C11B C15B . . . . 81.3(3) ?
C22B Fe2 C11B C15B . . . . -167.2(3) ?
C14B Fe2 C11B C31B . . . . 156.2(4) ?
C23B Fe2 C11B C31B . . . . -83.4(7) ?
C21B Fe2 C11B C31B . . . . -6.8(4) ?
C15B Fe2 C11B C31B . . . . 118.8(5) ?
C25B Fe2 C11B C31B . . . . 36.1(4) ?
C12B Fe2 C11B C31B . . . . -123.1(5) ?
C24B Fe2 C11B C31B . . . . 71.0(6) ?
C13B Fe2 C11B C31B . . . . -160.0(4) ?
C22B Fe2 C11B C31B . . . . -48.4(4) ?
C15B C11B C12B C13B . . . . 0.4(5) ?
C31B C11B C12B C13B . . . . 176.6(4) ?
Fe2 C11B C12B C13B . . . . 59.3(3) ?
C15B C11B C12B Fe2 . . . . -58.8(3) ?
C31B C11B C12B Fe2 . . . . 117.3(5) ?
C14B Fe2 C12B C13B . . . . -37.7(3) ?
C23B Fe2 C12B C13B . . . . 73.5(3) ?
C21B Fe2 C12B C13B . . . . 156.8(3) ?
C15B Fe2 C12B C13B . . . . -81.7(3) ?
C25B Fe2 C12B C13B . . . . -169.4(4) ?
C24B Fe2 C12B C13B . . . . 41.3(7) ?
C22B Fe2 C12B C13B . . . . 114.7(3) ?
C11B Fe2 C12B C13B . . . . -120.2(4) ?
C14B Fe2 C12B C11B . . . . 82.6(3) ?
C23B Fe2 C12B C11B . . . . -166.3(3) ?
C21B Fe2 C12B C11B . . . . -82.9(3) ?
C15B Fe2 C12B C11B . . . . 38.6(3) ?
C25B Fe2 C12B C11B . . . . -49.2(6) ?
C24B Fe2 C12B C11B . . . . 161.5(5) ?
C13B Fe2 C12B C11B . . . . 120.2(4) ?
C22B Fe2 C12B C11B . . . . -125.0(3) ?
C11B C12B C13B C14B . . . . -0.8(5) ?
Fe2 C12B C13B C14B . . . . 58.6(3) ?
C11B C12B C13B Fe2 . . . . -59.4(3) ?
C14B Fe2 C13B C12B . . . . 119.6(4) ?
C23B Fe2 C13B C12B . . . . -124.5(3) ?
C21B Fe2 C13B C12B . . . . -52.0(6) ?
C15B Fe2 C13B C12B . . . . 81.8(3) ?
C25B Fe2 C13B C12B . . . . 165.8(6) ?
C24B Fe2 C13B C12B . . . . -165.3(3) ?
C22B Fe2 C13B C12B . . . . -83.0(3) ?
C11B Fe2 C13B C12B . . . . 37.4(3) ?
C23B Fe2 C13B C14B . . . . 115.9(3) ?
C21B Fe2 C13B C14B . . . . -171.6(4) ?
C15B Fe2 C13B C14B . . . . -37.8(3) ?
C25B Fe2 C13B C14B . . . . 46.2(8) ?
C12B Fe2 C13B C14B . . . . -119.6(4) ?
C24B Fe2 C13B C14B . . . . 75.1(3) ?
C22B Fe2 C13B C14B . . . . 157.5(3) ?
C11B Fe2 C13B C14B . . . . -82.2(3) ?
C12B C13B C14B C15B . . . . 0.8(5) ?
Fe2 C13B C14B C15B . . . . 59.8(3) ?
C12B C13B C14B Fe2 . . . . -59.0(3) ?
C23B Fe2 C14B C15B . . . . 159.8(3) ?
C21B Fe2 C14B C15B . . . . 47.8(8) ?
C25B Fe2 C14B C15B . . . . 76.4(3) ?
C12B Fe2 C14B C15B . . . . -81.9(3) ?
C24B Fe2 C14B C15B . . . . 117.0(3) ?
C13B Fe2 C14B C15B . . . . -119.2(4) ?
C22B Fe2 C14B C15B . . . . -168.2(4) ?
C11B Fe2 C14B C15B . . . . -37.8(2) ?
C23B Fe2 C14B C13B . . . . -81.0(3) ?
C21B Fe2 C14B C13B . . . . 167.0(7) ?
C15B Fe2 C14B C13B . . . . 119.2(4) ?
C25B Fe2 C14B C13B . . . . -164.4(3) ?
C12B Fe2 C14B C13B . . . . 37.3(3) ?
C24B Fe2 C14B C13B . . . . -123.9(3) ?
C22B Fe2 C14B C13B . . . . -49.1(5) ?
C11B Fe2 C14B C13B . . . . 81.4(3) ?
C13B C14B C15B C11B . . . . -0.6(5) ?
Fe2 C14B C15B C11B . . . . 59.4(3) ?
C13B C14B C15B Fe2 . . . . -59.9(3) ?
C12B C11B C15B C14B . . . . 0.1(5) ?
C31B C11B C15B C14B . . . . -176.2(4) ?
Fe2 C11B C15B C14B . . . . -58.8(3) ?
C12B C11B C15B Fe2 . . . . 59.0(3) ?
C31B C11B C15B Fe2 . . . . -117.4(4) ?
C23B Fe2 C15B C14B . . . . -44.7(5) ?
C21B Fe2 C15B C14B . . . . -165.0(3) ?
C25B Fe2 C15B C14B . . . . -123.8(3) ?
C12B Fe2 C15B C14B . . . . 81.3(3) ?
C24B Fe2 C15B C14B . . . . -80.9(3) ?
C13B Fe2 C15B C14B . . . . 37.8(3) ?
C22B Fe2 C15B C14B . . . . 160.7(6) ?
C11B Fe2 C15B C14B . . . . 119.6(4) ?
C14B Fe2 C15B C11B . . . . -119.6(4) ?
C23B Fe2 C15B C11B . . . . -164.3(4) ?
C21B Fe2 C15B C11B . . . . 75.4(3) ?
C25B Fe2 C15B C11B . . . . 116.6(3) ?
C12B Fe2 C15B C11B . . . . -38.4(3) ?
C24B Fe2 C15B C11B . . . . 159.5(3) ?
C13B Fe2 C15B C11B . . . . -81.9(3) ?
C22B Fe2 C15B C11B . . . . 41.1(8) ?
C14B Fe2 C21B C22B . . . . 156.3(6) ?
C23B Fe2 C21B C22B . . . . 37.3(3) ?
C15B Fe2 C21B C22B . . . . -166.3(3) ?
C25B Fe2 C21B C22B . . . . 119.6(4) ?
C12B Fe2 C21B C22B . . . . -80.5(3) ?
C24B Fe2 C21B C22B . . . . 81.6(3) ?
C13B Fe2 C21B C22B . . . . -43.9(6) ?
C11B Fe2 C21B C22B . . . . -123.9(3) ?
C14B Fe2 C21B C25B . . . . 36.7(9) ?
C23B Fe2 C21B C25B . . . . -82.4(3) ?
C15B Fe2 C21B C25B . . . . 74.1(4) ?
C12B Fe2 C21B C25B . . . . 159.9(3) ?
C24B Fe2 C21B C25B . . . . -38.0(3) ?
C13B Fe2 C21B C25B . . . . -163.5(4) ?
C22B Fe2 C21B C25B . . . . -119.6(4) ?
C11B Fe2 C21B C25B . . . . 116.4(3) ?
C25B C21B C22B C23B . . . . 0.8(6) ?
Fe2 C21B C22B C23B . . . . -58.7(3) ?
C25B C21B C22B Fe2 . . . . 59.5(3) ?
C14B Fe2 C22B C23B . . . . -45.7(5) ?
C21B Fe2 C22B C23B . . . . 119.7(4) ?
C15B Fe2 C22B C23B . . . . 163.5(6) ?
C25B Fe2 C22B C23B . . . . 82.2(3) ?
C12B Fe2 C22B C23B . . . . -122.6(3) ?
C24B Fe2 C22B C23B . . . . 38.4(3) ?
C13B Fe2 C22B C23B . . . . -80.2(3) ?
C11B Fe2 C22B C23B . . . . -164.2(3) ?
C14B Fe2 C22B C21B . . . . -165.4(4) ?
C23B Fe2 C22B C21B . . . . -119.7(4) ?
C15B Fe2 C22B C21B . . . . 43.8(8) ?
C25B Fe2 C22B C21B . . . . -37.4(3) ?
C12B Fe2 C22B C21B . . . . 117.7(3) ?
C24B Fe2 C22B C21B . . . . -81.3(3) ?
C13B Fe2 C22B C21B . . . . 160.2(3) ?
C11B Fe2 C22B C21B . . . . 76.2(3) ?
C21B C22B C23B C24B . . . . -1.4(5) ?
Fe2 C22B C23B C24B . . . . -60.1(3) ?
C21B C22B C23B Fe2 . . . . 58.7(3) ?
C14B Fe2 C23B C22B . . . . 158.8(3) ?
C21B Fe2 C23B C22B . . . . -37.4(3) ?
C15B Fe2 C23B C22B . . . . -169.6(4) ?
C25B Fe2 C23B C22B . . . . -81.1(3) ?
C12B Fe2 C23B C22B . . . . 76.3(3) ?
C24B Fe2 C23B C22B . . . . -118.5(4) ?
C13B Fe2 C23B C22B . . . . 116.6(3) ?
C11B Fe2 C23B C22B . . . . 45.9(7) ?
C14B Fe2 C23B C24B . . . . -82.7(3) ?
C21B Fe2 C23B C24B . . . . 81.1(3) ?
C15B Fe2 C23B C24B . . . . -51.1(6) ?
C25B Fe2 C23B C24B . . . . 37.4(3) ?
C12B Fe2 C23B C24B . . . . -165.2(3) ?
C13B Fe2 C23B C24B . . . . -124.9(3) ?
C22B Fe2 C23B C24B . . . . 118.5(4) ?
C11B Fe2 C23B C24B . . . . 164.4(6) ?
C22B C23B C24B C25B . . . . 1.4(5) ?
Fe2 C23B C24B C25B . . . . -59.1(3) ?
C22B C23B C24B Fe2 . . . . 60.5(3) ?
C14B Fe2 C24B C25B . . . . -125.8(3) ?
C23B Fe2 C24B C25B . . . . 119.4(4) ?
C21B Fe2 C24B C25B . . . . 38.0(3) ?
C15B Fe2 C24B C25B . . . . -83.3(3) ?
C12B Fe2 C24B C25B . . . . 161.6(5) ?
C13B Fe2 C24B C25B . . . . -167.1(3) ?
C22B Fe2 C24B C25B . . . . 81.7(3) ?
C11B Fe2 C24B C25B . . . . -48.9(6) ?
C14B Fe2 C24B C23B . . . . 114.8(3) ?
C21B Fe2 C24B C23B . . . . -81.5(3) ?
C15B Fe2 C24B C23B . . . . 157.3(3) ?
C25B Fe2 C24B C23B . . . . -119.4(4) ?
C12B Fe2 C24B C23B . . . . 42.2(7) ?
C13B Fe2 C24B C23B . . . . 73.5(3) ?
C22B Fe2 C24B C23B . . . . -37.7(3) ?
C11B Fe2 C24B C23B . . . . -168.3(4) ?
C22B C21B C25B C24B . . . . 0.0(6) ?
Fe2 C21B C25B C24B . . . . 59.8(3) ?
C22B C21B C25B Fe2 . . . . -59.8(3) ?
C23B C24B C25B C21B . . . . -0.9(5) ?
Fe2 C24B C25B C21B . . . . -59.7(3) ?
C23B C24B C25B Fe2 . . . . 58.8(3) ?
C14B Fe2 C25B C21B . . . . -168.2(3) ?
C23B Fe2 C25B C21B . . . . 80.8(3) ?
C15B Fe2 C25B C21B . . . . -126.1(3) ?
C12B Fe2 C25B C21B . . . . -47.0(6) ?
C24B Fe2 C25B C21B . . . . 118.6(4) ?
C13B Fe2 C25B C21B . . . . 156.2(6) ?
C22B Fe2 C25B C21B . . . . 37.3(3) ?
C11B Fe2 C25B C21B . . . . -82.5(3) ?
C14B Fe2 C25B C24B . . . . 73.2(3) ?
C23B Fe2 C25B C24B . . . . -37.8(3) ?
C21B Fe2 C25B C24B . . . . -118.6(4) ?
C15B Fe2 C25B C24B . . . . 115.3(3) ?
C12B Fe2 C25B C24B . . . . -165.7(4) ?
C13B Fe2 C25B C24B . . . . 37.6(8) ?
C22B Fe2 C25B C24B . . . . -81.3(3) ?
C11B Fe2 C25B C24B . . . . 158.9(3) ?
C12B C11B C31B C36B . . . . -142.6(5) ?
C15B C11B C31B C36B . . . . 32.9(6) ?
Fe2 C11B C31B C36B . . . . -53.6(5) ?
C12B C11B C31B C32B . . . . 35.2(7) ?
C15B C11B C31B C32B . . . . -149.3(4) ?
Fe2 C11B C31B C32B . . . . 124.2(4) ?
C36B C31B C32B C33B . . . . 3.2(6) ?
C11B C31B C32B C33B . . . . -174.6(4) ?
C36B C31B C32B C2 . . . . -169.0(4) ?
C11B C31B C32B C2 . . . . 13.1(6) ?
O2 C2 C32B C33B . . . . -126.6(4) ?
N1 C2 C32B C33B . . . . 49.4(5) ?
O2 C2 C32B C31B . . . . 46.0(6) ?
N1 C2 C32B C31B . . . . -138.1(4) ?
C31B C32B C33B C34B . . . . -2.5(6) ?
C2 C32B C33B C34B . . . . 170.2(4) ?
C32B C33B C34B C35B . . . . 0.4(6) ?
C33B C34B C35B C36B . . . . 0.9(6) ?
C34B C35B C36B C31B . . . . 0.0(7) ?
C32B C31B C36B C35B . . . . -2.0(6) ?
C11B C31B C36B C35B . . . . 176.0(4) ?
